data_4333347
loop_
_publ_author_name
'York, John T.'
'Bar-Nahum, Itsik'
'Tolman, William B.'

_publ_section_title
;
 Structural Diversity in Copper&#x2212;Sulfur Chemistry:&#x00A0; Synthesis
 of Novel Cu/S Clusters through Metathesis Reactions
;
_journal_issue 20
_journal_name_full 'Inorganic Chemistry'
_journal_page_first 8105
_journal_page_last 8107
_journal_paper_doi 10.1021/ic700760p
_journal_volume 46
_journal_year 2007
_chemical_absolute_configuration ad
_chemical_formula_moiety 'C20 H44 Cl2 Cu2 N4 S4, 2(C H2 Cl2)'
_chemical_formula_sum 'C22 H48 Cl6 Cu2 N4 S4'
_chemical_formula_weight 836.66
_chemical_name_common 06214
_chemical_name_systematic
; 
 ? 
;
_space_group_IT_number 4
_symmetry_cell_setting monoclinic
_symmetry_space_group_name_Hall 'P 2yb'
_symmetry_space_group_name_H-M 'P 1 21 1'
_atom_sites_solution_hydrogens geom
_atom_sites_solution_primary direct
_atom_sites_solution_secondary difmap
_audit_creation_method SHELXL-97
_cell_angle_alpha 90.00
_cell_angle_beta 118.000(6)
_cell_angle_gamma 90.00
_cell_formula_units_Z 2
_cell_length_a 12.503(5)
_cell_length_b 12.391(5)
_cell_length_c 13.242(8)
_cell_measurement_reflns_used 2981
_cell_measurement_temperature 173(2)
_cell_measurement_theta_max 24.84
_cell_measurement_theta_min 2.40
_cell_volume 1811.4(15)
_computing_cell_refinement SAINT,Bruker
_computing_data_collection SMART,Bruker
_computing_data_reduction SAINT,bruker
_computing_molecular_graphics SHELXTL,Bruker
_computing_publication_material SHELXTL,Bruker
_computing_structure_refinement 'SHELXL-97 (Sheldrick, 1997)'
_computing_structure_solution 'SHELXS-97 (Sheldrick, 1990)'
_diffrn_ambient_temperature 173(2)
_diffrn_measured_fraction_theta_full 0.998
_diffrn_measured_fraction_theta_max 0.998
_diffrn_measurement_device_type 'Bruker SMART Platform CCD'
_diffrn_measurement_method 'area detector,omega scans per phi'
_diffrn_radiation_monochromator graphite
_diffrn_radiation_source 'normal-focus sealed tube'
_diffrn_radiation_type MoK\a
_diffrn_radiation_wavelength 0.71073
_diffrn_reflns_av_R_equivalents 0.0309
_diffrn_reflns_av_sigmaI/netI 0.0376
_diffrn_reflns_limit_h_max 14
_diffrn_reflns_limit_h_min -14
_diffrn_reflns_limit_k_max 14
_diffrn_reflns_limit_k_min -14
_diffrn_reflns_limit_l_max 15
_diffrn_reflns_limit_l_min -15
_diffrn_reflns_number 17932
_diffrn_reflns_theta_full 25.04
_diffrn_reflns_theta_max 25.04
_diffrn_reflns_theta_min 1.74
_exptl_absorpt_coefficient_mu 1.868
_exptl_absorpt_correction_T_max 0.7064
_exptl_absorpt_correction_T_min 0.6042
_exptl_absorpt_correction_type multi-scan
_exptl_absorpt_process_details SADABS,R.Blessing,1995
_exptl_crystal_colour Purple
_exptl_crystal_density_diffrn 1.534
_exptl_crystal_density_method 'not measured'
_exptl_crystal_description Block
_exptl_crystal_F_000 864
_exptl_crystal_size_max 0.30
_exptl_crystal_size_mid 0.30
_exptl_crystal_size_min 0.20
_refine_diff_density_max 0.520
_refine_diff_density_min -0.396
_refine_diff_density_rms 0.060
_refine_ls_abs_structure_details 'Flack H D (1983), Friedel pairs 3030, Acta Cryst. A39, 876-881'
_refine_ls_abs_structure_Flack 0.021(16)
_refine_ls_extinction_method none
_refine_ls_goodness_of_fit_ref 1.013
_refine_ls_hydrogen_treatment riding
_refine_ls_matrix_type full
_refine_ls_number_parameters 351
_refine_ls_number_reflns 6398
_refine_ls_number_restraints 1
_refine_ls_restrained_S_all 1.013
_refine_ls_R_factor_all 0.0404
_refine_ls_R_factor_gt 0.0299
_refine_ls_shift/su_max 0.001
_refine_ls_shift/su_mean 0.000
_refine_ls_structure_factor_coef Fsqd
_refine_ls_weighting_details 'calc w=1/[\s^2^(Fo^2^)+(0.0358P)^2^+0.3572P] where P=(Fo^2^+2Fc^2^)/3'
_refine_ls_weighting_scheme calc
_refine_ls_wR_factor_gt 0.0667
_refine_ls_wR_factor_ref 0.0708
_reflns_number_gt 5423
_reflns_number_total 6398
_reflns_threshold_expression >2sigma(I)
_cod_data_source_file ic700760psup1.cif
_cod_data_source_block 06214
_cod_depositor_comments
;
The following automatic conversions were performed:

'_symmetry_cell_setting' value 'Monoclinic' changed to 'monoclinic'
according to /home/saulius/struct/CIF-dictionaries/cif_core.dic
dictionary named 'cif_core.dic' version 2.4.2 from 2011-04-26.

Automatic conversion script
Id: cif_fix_values 1891 2012-01-12 08:04:46Z andrius 
;
_cod_original_cell_volume 1811.5(15)
_cod_original_sg_symbol_H-M P21
_cod_database_code 4333347

loop_
_symmetry_equiv_pos_as_xyz
'x, y, z'
'-x, y+1/2, -z'

loop_
_atom_site_label
_atom_site_type_symbol
_atom_site_fract_x
_atom_site_fract_y
_atom_site_fract_z
_atom_site_U_iso_or_equiv
_atom_site_adp_type
_atom_site_occupancy
_atom_site_symmetry_multiplicity
_atom_site_calc_flag
_atom_site_refinement_flags
Cu1 Cu 0.20815(4) 0.05040(4) 0.61028(5) 0.02354(15) Uani 1 1 d .
Cu2 Cu 0.29446(5) 0.30326(4) 0.38841(5) 0.02295(15) Uani 1 1 d .
S1 S 0.27320(11) 0.22524(12) 0.62676(11) 0.0290(3) Uani 1 1 d .
S4 S 0.23251(11) 0.12849(11) 0.37553(11) 0.0266(3) Uani 1 1 d .
S3 S 0.11359(10) 0.12501(11) 0.43194(11) 0.0261(3) Uani 1 1 d .
S2 S 0.39079(11) 0.23019(12) 0.56864(11) 0.0281(3) Uani 1 1 d .
Cl2 Cl 0.46432(10) 0.25070(11) 0.35171(11) 0.0298(3) Uani 1 1 d .
Cl1 Cl 0.04555(11) 0.10467(12) 0.65761(12) 0.0319(3) Uani 1 1 d .
Cl3S Cl 0.05846(15) 0.43385(18) 0.83024(14) 0.0717(6) Uani 1 1 d .
Cl4S Cl 0.30428(14) 0.35327(17) 0.92694(15) 0.0694(5) Uani 1 1 d .
N4 N 0.3369(3) 0.4594(4) 0.4332(3) 0.0254(10) Uani 1 1 d .
N1 N 0.1710(3) -0.1091(3) 0.5608(3) 0.0213(9) Uani 1 1 d .
C16 C 0.1240(4) 0.5354(5) 0.1214(4) 0.0408(15) Uani 1 1 d .
H16A H 0.0418 0.5099 0.0669 0.049 Uiso 1 1 calc R
H16B H 0.1795 0.5159 0.0901 0.049 Uiso 1 1 calc R
N3 N 0.1607(3) 0.3583(4) 0.2307(3) 0.0264(10) Uani 1 1 d .
C19 C 0.2895(5) 0.6409(5) 0.3334(5) 0.0374(14) Uani 1 1 d .
H19A H 0.3716 0.6663 0.3881 0.045 Uiso 1 1 calc R
H19B H 0.2341 0.6601 0.3649 0.045 Uiso 1 1 calc R
N2 N 0.3333(3) -0.0051(4) 0.7673(3) 0.0252(10) Uani 1 1 d .
C4 C 0.4539(3) -0.0079(4) 0.7697(4) 0.0334(11) Uani 1 1 d .
H4A H 0.5165 -0.0273 0.8467 0.050 Uiso 1 1 calc R
H4B H 0.4719 0.0633 0.7493 0.050 Uiso 1 1 calc R
H4C H 0.4525 -0.0616 0.7148 0.050 Uiso 1 1 calc R
C12 C 0.1900(4) 0.3129(5) 0.1425(4) 0.0373(13) Uani 1 1 d .
H12A H 0.1265 0.3332 0.0663 0.056 Uiso 1 1 calc R
H12B H 0.1946 0.2340 0.1491 0.056 Uiso 1 1 calc R
H12C H 0.2680 0.3415 0.1542 0.056 Uiso 1 1 calc R
C2 C 0.0386(4) -0.1251(5) 0.5198(4) 0.0289(11) Uani 1 1 d .
H2A H 0.0168 -0.2000 0.4951 0.043 Uiso 1 1 calc R
H2B H -0.0075 -0.0765 0.4554 0.043 Uiso 1 1 calc R
H2C H 0.0196 -0.1092 0.5822 0.043 Uiso 1 1 calc R
C14 C 0.2772(4) 0.4970(5) 0.5025(4) 0.0320(12) Uani 1 1 d .
H14A H 0.3043 0.5704 0.5304 0.048 Uiso 1 1 calc R
H14B H 0.2992 0.4485 0.5678 0.048 Uiso 1 1 calc R
H14C H 0.1890 0.4967 0.4547 0.048 Uiso 1 1 calc R
C20 C 0.2916(4) 0.5203(4) 0.3223(4) 0.0280(10) Uani 1 1 d .
H20A H 0.3474 0.5034 0.2897 0.034 Uiso 1 1 calc R
C1 C 0.1952(4) -0.1388(5) 0.4651(4) 0.0344(12) Uani 1 1 d .
H1A H 0.1763 -0.2153 0.4465 0.052 Uiso 1 1 calc R
H1B H 0.2808 -0.1260 0.4875 0.052 Uiso 1 1 calc R
H1C H 0.1446 -0.0948 0.3979 0.052 Uiso 1 1 calc R
C15 C 0.1654(4) 0.4797(3) 0.2368(3) 0.0297(10) Uani 1 1 d .
H15A H 0.1086 0.5030 0.2662 0.036 Uiso 1 1 calc R
C13 C 0.4703(4) 0.4762(5) 0.5040(4) 0.0300(12) Uani 1 1 d .
H13A H 0.4862 0.5514 0.5295 0.045 Uiso 1 1 calc R
H13B H 0.5110 0.4596 0.4581 0.045 Uiso 1 1 calc R
H13C H 0.5012 0.4284 0.5708 0.045 Uiso 1 1 calc R
C2S C 0.1575(5) 0.3466(8) 0.8187(6) 0.088(3) Uani 1 1 d .
H2SA H 0.1578 0.3606 0.7452 0.106 Uiso 1 1 calc R
H2SB H 0.1273 0.2722 0.8157 0.106 Uiso 1 1 calc R
C10 C 0.2857(3) -0.1158(4) 0.7735(3) 0.0290(10) Uani 1 1 d .
H10A H 0.2108 -0.1053 0.7816 0.035 Uiso 1 1 calc R
C5 C 0.2498(4) -0.1760(3) 0.6631(3) 0.0269(10) Uani 1 1 d .
H5A H 0.3262 -0.1904 0.6587 0.032 Uiso 1 1 calc R
C11 C 0.0370(4) 0.3226(4) 0.2041(4) 0.0360(12) Uani 1 1 d .
H11A H -0.0221 0.3558 0.1323 0.054 Uiso 1 1 calc R
H11B H 0.0198 0.3445 0.2660 0.054 Uiso 1 1 calc R
H11C H 0.0318 0.2438 0.1963 0.054 Uiso 1 1 calc R
Cl2S Cl 0.53827(13) 0.43317(16) 0.82068(13) 0.0577(4) Uani 1 1 d .
Cl1S Cl 0.78809(15) 0.5042(2) 0.92996(18) 0.0938(8) Uani 1 1 d .
C7 C 0.2852(5) -0.3523(5) 0.7676(5) 0.0483(15) Uani 1 1 d .
H7A H 0.2494 -0.4229 0.7700 0.058 Uiso 1 1 calc R
H7B H 0.3583 -0.3660 0.7586 0.058 Uiso 1 1 calc R
C18 C 0.2482(5) 0.6985(5) 0.2190(5) 0.0537(17) Uani 1 1 d .
H18A H 0.3063 0.6841 0.1895 0.064 Uiso 1 1 calc R
H18B H 0.2456 0.7774 0.2296 0.064 Uiso 1 1 calc R
C3 C 0.3428(4) 0.0644(5) 0.8621(4) 0.0386(13) Uani 1 1 d .
H3A H 0.4044 0.0351 0.9351 0.058 Uiso 1 1 calc R
H3B H 0.2644 0.0664 0.8621 0.058 Uiso 1 1 calc R
H3C H 0.3657 0.1376 0.8519 0.058 Uiso 1 1 calc R
C9 C 0.3747(4) -0.1836(5) 0.8764(4) 0.0420(15) Uani 1 1 d .
H9A H 0.4510 -0.1938 0.8719 0.050 Uiso 1 1 calc R
H9B H 0.3942 -0.1446 0.9482 0.050 Uiso 1 1 calc R
C8 C 0.3210(5) -0.2932(4) 0.8782(4) 0.0520(14) Uani 1 1 d .
H8A H 0.3812 -0.3365 0.9427 0.062 Uiso 1 1 calc R
H8B H 0.2490 -0.2834 0.8899 0.062 Uiso 1 1 calc R
C17 C 0.1223(5) 0.6581(4) 0.1334(5) 0.0553(14) Uani 1 1 d .
H17A H 0.0971 0.6924 0.0580 0.066 Uiso 1 1 calc R
H17B H 0.0629 0.6782 0.1599 0.066 Uiso 1 1 calc R
C6 C 0.1948(5) -0.2883(5) 0.6663(5) 0.0374(14) Uani 1 1 d .
H6A H 0.1195 -0.2782 0.6724 0.045 Uiso 1 1 calc R
H6B H 0.1743 -0.3281 0.5947 0.045 Uiso 1 1 calc R
C1S C 0.6459(5) 0.5271(8) 0.8291(6) 0.110(4) Uani 1 1 d .
H1SA H 0.6450 0.5298 0.7540 0.132 Uiso 1 1 calc R
H1SB H 0.6210 0.5991 0.8429 0.132 Uiso 1 1 calc R

loop_
_atom_site_aniso_label
_atom_site_aniso_U_11
_atom_site_aniso_U_22
_atom_site_aniso_U_33
_atom_site_aniso_U_23
_atom_site_aniso_U_13
_atom_site_aniso_U_12
Cu1 0.0191(3) 0.0268(4) 0.0257(3) 0.0008(3) 0.0113(3) -0.0015(3)
Cu2 0.0194(3) 0.0253(4) 0.0260(3) -0.0005(3) 0.0122(3) -0.0009(3)
S1 0.0340(7) 0.0282(9) 0.0312(8) -0.0026(6) 0.0205(6) -0.0036(6)
S4 0.0268(7) 0.0263(8) 0.0292(7) 0.0000(6) 0.0152(6) -0.0006(6)
S3 0.0172(6) 0.0303(9) 0.0305(7) 0.0032(7) 0.0109(6) -0.0001(6)
S2 0.0205(6) 0.0333(9) 0.0291(7) 0.0030(7) 0.0106(6) -0.0034(6)
Cl2 0.0255(6) 0.0295(8) 0.0414(7) -0.0007(6) 0.0214(6) 0.0009(5)
Cl1 0.0258(6) 0.0345(9) 0.0432(8) -0.0021(6) 0.0228(6) -0.0011(5)
Cl3S 0.0672(10) 0.0879(14) 0.0435(9) -0.0014(9) 0.0123(8) 0.0268(10)
Cl4S 0.0466(9) 0.0780(14) 0.0688(11) -0.0215(10) 0.0149(8) -0.0015(8)
N4 0.0191(19) 0.033(3) 0.025(2) 0.000(2) 0.0109(18) 0.0050(19)
N1 0.0158(17) 0.021(2) 0.029(2) -0.0035(19) 0.0121(17) -0.0020(17)
C16 0.032(3) 0.044(4) 0.039(3) 0.013(3) 0.010(3) 0.002(3)
N3 0.021(2) 0.027(3) 0.029(2) -0.001(2) 0.0105(18) -0.0015(19)
C19 0.032(3) 0.034(3) 0.044(3) 0.005(3) 0.016(2) -0.007(2)
N2 0.018(2) 0.034(3) 0.025(2) 0.001(2) 0.0103(18) -0.0003(19)
C4 0.021(2) 0.041(3) 0.034(2) 0.002(2) 0.0087(19) -0.0038(19)
C12 0.044(3) 0.043(3) 0.026(2) 0.001(2) 0.017(2) 0.010(2)
C2 0.020(2) 0.029(3) 0.032(2) 0.000(2) 0.0080(19) 0.000(2)
C14 0.031(2) 0.035(3) 0.037(3) -0.003(2) 0.022(2) -0.001(2)
C20 0.022(2) 0.031(2) 0.036(2) 0.0032(18) 0.0177(19) -0.0009(18)
C1 0.033(2) 0.036(3) 0.038(3) -0.007(2) 0.021(2) -0.004(2)
C15 0.017(2) 0.032(2) 0.038(2) 0.0076(18) 0.0115(19) 0.0017(18)
C13 0.019(2) 0.035(3) 0.034(3) 0.001(2) 0.0103(19) -0.006(2)
C2S 0.067(5) 0.101(6) 0.080(5) -0.049(5) 0.021(4) -0.002(4)
C10 0.017(2) 0.035(2) 0.034(2) 0.0067(18) 0.0108(19) -0.0022(18)
C5 0.020(2) 0.030(2) 0.033(2) 0.0041(18) 0.0139(19) -0.0027(18)
C11 0.021(2) 0.046(3) 0.038(3) -0.002(2) 0.0109(19) -0.007(2)
Cl2S 0.0535(8) 0.0678(11) 0.0441(9) 0.0063(8) 0.0164(7) -0.0086(8)
Cl1S 0.0422(9) 0.123(2) 0.0943(14) 0.0269(14) 0.0139(9) 0.0008(10)
C7 0.049(3) 0.029(3) 0.065(4) 0.015(2) 0.025(3) 0.002(2)
C18 0.051(3) 0.035(3) 0.073(4) 0.019(3) 0.027(3) 0.004(3)
C3 0.033(2) 0.051(3) 0.028(2) -0.002(2) 0.011(2) 0.001(2)
C9 0.041(3) 0.045(4) 0.034(3) 0.009(3) 0.013(3) 0.008(3)
C8 0.046(3) 0.048(3) 0.054(3) 0.026(2) 0.016(3) 0.004(3)
C17 0.051(3) 0.040(3) 0.062(4) 0.018(2) 0.015(3) 0.009(3)
C6 0.029(3) 0.026(3) 0.058(4) 0.003(3) 0.021(3) 0.000(2)
C1S 0.047(4) 0.110(7) 0.106(6) 0.080(5) -0.019(4) -0.027(4)

loop_
_atom_type_symbol
_atom_type_description
_atom_type_scat_dispersion_real
_atom_type_scat_dispersion_imag
_atom_type_scat_source
C C 0.0033 0.0016 'International Tables Vol C Tables 4.2.6.8 and 6.1.1.4'
H H 0.0000 0.0000 'International Tables Vol C Tables 4.2.6.8 and 6.1.1.4'
N N 0.0061 0.0033 'International Tables Vol C Tables 4.2.6.8 and 6.1.1.4'
S S 0.1246 0.1234 'International Tables Vol C Tables 4.2.6.8 and 6.1.1.4'
Cl Cl 0.1484 0.1585 'International Tables Vol C Tables 4.2.6.8 and 6.1.1.4'
Cu Cu 0.3201 1.2651 'International Tables Vol C Tables 4.2.6.8 and 6.1.1.4'

loop_
_geom_angle_atom_site_label_1
_geom_angle_atom_site_label_2
_geom_angle_atom_site_label_3
_geom_angle
N2 Cu1 N1 87.23(17)
N2 Cu1 S3 164.76(11)
N1 Cu1 S3 97.42(12)
N2 Cu1 S1 98.82(13)
N1 Cu1 S1 162.39(11)
S3 Cu1 S1 72.75(6)
N2 Cu1 Cl1 99.25(12)
N1 Cu1 Cl1 104.50(10)
S3 Cu1 Cl1 93.65(6)
S1 Cu1 Cl1 90.91(6)
N4 Cu2 N3 87.55(17)
N4 Cu2 S4 164.84(12)
N3 Cu2 S4 98.69(13)
N4 Cu2 S2 97.79(12)
N3 Cu2 S2 162.47(11)
S4 Cu2 S2 72.36(6)
N4 Cu2 Cl2 100.26(11)
N3 Cu2 Cl2 104.35(12)
S4 Cu2 Cl2 91.60(5)
S2 Cu2 Cl2 91.18(6)
S2 S1 Cu1 106.95(8)
S3 S4 Cu2 106.58(8)
S4 S3 Cu1 106.69(7)
S1 S2 Cu2 107.30(8)
C13 N4 C14 107.6(4)
C13 N4 C20 109.9(4)
C14 N4 C20 111.9(4)
C13 N4 Cu2 112.2(3)
C14 N4 Cu2 109.8(3)
C20 N4 Cu2 105.5(3)
C1 N1 C2 107.1(4)
C1 N1 C5 109.0(4)
C2 N1 C5 113.6(4)
C1 N1 Cu1 113.8(3)
C2 N1 Cu1 106.7(3)
C5 N1 Cu1 106.8(3)
C15 C16 C17 111.0(5)
C15 C16 H16A 109.4
C17 C16 H16A 109.4
C15 C16 H16B 109.4
C17 C16 H16B 109.4
H16A C16 H16B 108.0
C11 N3 C12 108.3(4)
C11 N3 C15 108.7(4)
C12 N3 C15 113.7(4)
C11 N3 Cu2 113.4(3)
C12 N3 Cu2 106.6(3)
C15 N3 Cu2 106.3(3)
C20 C19 C18 112.4(5)
C20 C19 H19A 109.1
C18 C19 H19A 109.1
C20 C19 H19B 109.1
C18 C19 H19B 109.1
H19A C19 H19B 107.9
C3 N2 C4 108.5(3)
C3 N2 C10 111.0(4)
C4 N2 C10 113.4(4)
C3 N2 Cu1 112.6(3)
C4 N2 Cu1 108.2(3)
C10 N2 Cu1 103.1(2)
N2 C4 H4A 109.5
N2 C4 H4B 109.5
H4A C4 H4B 109.5
N2 C4 H4C 109.5
H4A C4 H4C 109.5
H4B C4 H4C 109.5
N3 C12 H12A 109.5
N3 C12 H12B 109.5
H12A C12 H12B 109.5
N3 C12 H12C 109.5
H12A C12 H12C 109.5
H12B C12 H12C 109.5
N1 C2 H2A 109.5
N1 C2 H2B 109.5
H2A C2 H2B 109.5
N1 C2 H2C 109.5
H2A C2 H2C 109.5
H2B C2 H2C 109.5
N4 C14 H14A 109.5
N4 C14 H14B 109.5
H14A C14 H14B 109.5
N4 C14 H14C 109.5
H14A C14 H14C 109.5
H14B C14 H14C 109.5
C19 C20 N4 114.7(4)
C19 C20 C15 109.8(4)
N4 C20 C15 110.0(3)
C19 C20 H20A 107.3
N4 C20 H20A 107.3
C15 C20 H20A 107.3
N1 C1 H1A 109.5
N1 C1 H1B 109.5
H1A C1 H1B 109.5
N1 C1 H1C 109.5
H1A C1 H1C 109.5
H1B C1 H1C 109.5
N3 C15 C16 114.2(4)
N3 C15 C20 111.6(3)
C16 C15 C20 109.8(4)
N3 C15 H15A 106.9
C16 C15 H15A 106.9
C20 C15 H15A 106.9
N4 C13 H13A 109.5
N4 C13 H13B 109.5
H13A C13 H13B 109.5
N4 C13 H13C 109.5
H13A C13 H13C 109.5
H13B C13 H13C 109.5
Cl3S C2S Cl4S 115.5(4)
Cl3S C2S H2SA 108.4
Cl4S C2S H2SA 108.4
Cl3S C2S H2SB 108.4
Cl4S C2S H2SB 108.4
H2SA C2S H2SB 107.5
C5 C10 N2 109.9(3)
C5 C10 C9 110.5(4)
N2 C10 C9 113.8(4)
C5 C10 H10A 107.5
N2 C10 H10A 107.5
C9 C10 H10A 107.5
N1 C5 C10 111.9(4)
N1 C5 C6 114.0(4)
C10 C5 C6 110.4(4)
N1 C5 H5A 106.7
C10 C5 H5A 106.7
C6 C5 H5A 106.7
N3 C11 H11A 109.5
N3 C11 H11B 109.5
H11A C11 H11B 109.5
N3 C11 H11C 109.5
H11A C11 H11C 109.5
H11B C11 H11C 109.5
C8 C7 C6 111.4(5)
C8 C7 H7A 109.3
C6 C7 H7A 109.3
C8 C7 H7B 109.3
C6 C7 H7B 109.3
H7A C7 H7B 108.0
C19 C18 C17 109.4(5)
C19 C18 H18A 109.8
C17 C18 H18A 109.8
C19 C18 H18B 109.8
C17 C18 H18B 109.8
H18A C18 H18B 108.2
N2 C3 H3A 109.5
N2 C3 H3B 109.5
H3A C3 H3B 109.5
N2 C3 H3C 109.5
H3A C3 H3C 109.5
H3B C3 H3C 109.5
C8 C9 C10 111.1(4)
C8 C9 H9A 109.4
C10 C9 H9A 109.4
C8 C9 H9B 109.4
C10 C9 H9B 109.4
H9A C9 H9B 108.0
C7 C8 C9 110.5(4)
C7 C8 H8A 109.5
C9 C8 H8A 109.5
C7 C8 H8B 109.5
C9 C8 H8B 109.5
H8A C8 H8B 108.1
C18 C17 C16 110.1(4)
C18 C17 H17A 109.6
C16 C17 H17A 109.6
C18 C17 H17B 109.6
C16 C17 H17B 109.6
H17A C17 H17B 108.2
C7 C6 C5 109.7(4)
C7 C6 H6A 109.7
C5 C6 H6A 109.7
C7 C6 H6B 109.7
C5 C6 H6B 109.7
H6A C6 H6B 108.2
Cl1S C1S Cl2S 116.0(4)
Cl1S C1S H1SA 108.3
Cl2S C1S H1SA 108.3
Cl1S C1S H1SB 108.3
Cl2S C1S H1SB 108.3
H1SA C1S H1SB 107.4

loop_
_geom_bond_atom_site_label_1
_geom_bond_atom_site_label_2
_geom_bond_distance
Cu1 N2 2.047(4)
Cu1 N1 2.065(4)
Cu1 S3 2.2822(18)
Cu1 S1 2.2883(18)
Cu1 Cl1 2.4849(15)
Cu2 N4 2.020(5)
Cu2 N3 2.085(4)
Cu2 S4 2.2792(18)
Cu2 S2 2.2951(18)
Cu2 Cl2 2.4780(15)
S1 S2 1.9546(19)
S4 S3 1.9528(19)
Cl3S C2S 1.704(8)
Cl4S C2S 1.720(6)
N4 C13 1.496(5)
N4 C14 1.504(6)
N4 C20 1.505(6)
N1 C1 1.481(6)
N1 C2 1.494(5)
N1 C5 1.497(6)
C16 C15 1.528(6)
C16 C17 1.530(9)
C16 H16A 0.9900
C16 H16B 0.9900
N3 C11 1.483(5)
N3 C12 1.488(6)
N3 C15 1.507(6)
C19 C20 1.504(8)
C19 C18 1.529(8)
C19 H19A 0.9900
C19 H19B 0.9900
N2 C3 1.481(6)
N2 C4 1.493(5)
N2 C10 1.513(6)
C4 H4A 0.9800
C4 H4B 0.9800
C4 H4C 0.9800
C12 H12A 0.9800
C12 H12B 0.9800
C12 H12C 0.9800
C2 H2A 0.9800
C2 H2B 0.9800
C2 H2C 0.9800
C14 H14A 0.9800
C14 H14B 0.9800
C14 H14C 0.9800
C20 C15 1.531(6)
C20 H20A 1.0000
C1 H1A 0.9800
C1 H1B 0.9800
C1 H1C 0.9800
C15 H15A 1.0000
C13 H13A 0.9800
C13 H13B 0.9800
C13 H13C 0.9800
C2S H2SA 0.9900
C2S H2SB 0.9900
C10 C5 1.509(6)
C10 C9 1.542(6)
C10 H10A 1.0000
C5 C6 1.561(7)
C5 H5A 1.0000
C11 H11A 0.9800
C11 H11B 0.9800
C11 H11C 0.9800
Cl2S C1S 1.742(7)
Cl1S C1S 1.672(6)
C7 C8 1.506(7)
C7 C6 1.511(7)
C7 H7A 0.9900
C7 H7B 0.9900
C18 C17 1.530(7)
C18 H18A 0.9900
C18 H18B 0.9900
C3 H3A 0.9800
C3 H3B 0.9800
C3 H3C 0.9800
C9 C8 1.520(8)
C9 H9A 0.9900
C9 H9B 0.9900
C8 H8A 0.9900
C8 H8B 0.9900
C17 H17A 0.9900
C17 H17B 0.9900
C6 H6A 0.9900
C6 H6B 0.9900
C1S H1SA 0.9900
C1S H1SB 0.9900

loop_
_geom_torsion_atom_site_label_1
_geom_torsion_atom_site_label_2
_geom_torsion_atom_site_label_3
_geom_torsion_atom_site_label_4
_geom_torsion
N2 Cu1 S1 S2 90.48(13)
N1 Cu1 S1 S2 -18.6(4)
S3 Cu1 S1 S2 -76.47(8)
Cl1 Cu1 S1 S2 -170.01(7)
N4 Cu2 S4 S3 26.5(4)
N3 Cu2 S4 S3 -87.01(13)
S2 Cu2 S4 S3 77.48(8)
Cl2 Cu2 S4 S3 168.21(7)
Cu2 S4 S3 Cu1 -104.68(7)
N2 Cu1 S3 S4 19.4(5)
N1 Cu1 S3 S4 -87.63(12)
S1 Cu1 S3 S4 77.40(7)
Cl1 Cu1 S3 S4 167.22(7)
Cu1 S1 S2 Cu2 102.53(7)
N4 Cu2 S2 S1 91.01(13)
N3 Cu2 S2 S1 -15.8(4)
S4 Cu2 S2 S1 -77.16(8)
Cl2 Cu2 S2 S1 -168.47(8)
N3 Cu2 N4 C13 -142.5(3)
S4 Cu2 N4 C13 102.7(5)
S2 Cu2 N4 C13 54.3(3)
Cl2 Cu2 N4 C13 -38.3(3)
N3 Cu2 N4 C14 98.0(3)
S4 Cu2 N4 C14 -16.9(6)
S2 Cu2 N4 C14 -65.3(3)
Cl2 Cu2 N4 C14 -157.9(3)
N3 Cu2 N4 C20 -22.8(3)
S4 Cu2 N4 C20 -137.7(4)
S2 Cu2 N4 C20 174.0(2)
Cl2 Cu2 N4 C20 81.4(2)
N2 Cu1 N1 C1 -118.7(3)
S3 Cu1 N1 C1 46.7(3)
S1 Cu1 N1 C1 -7.9(6)
Cl1 Cu1 N1 C1 142.4(3)
N2 Cu1 N1 C2 123.4(3)
S3 Cu1 N1 C2 -71.2(3)
S1 Cu1 N1 C2 -125.8(3)
Cl1 Cu1 N1 C2 24.6(3)
N2 Cu1 N1 C5 1.6(3)
S3 Cu1 N1 C5 167.0(2)
S1 Cu1 N1 C5 112.3(4)
Cl1 Cu1 N1 C5 -97.3(2)
N4 Cu2 N3 C11 -121.1(3)
S4 Cu2 N3 C11 45.0(3)
S2 Cu2 N3 C11 -12.7(7)
Cl2 Cu2 N3 C11 139.0(3)
N4 Cu2 N3 C12 119.9(3)
S4 Cu2 N3 C12 -74.0(3)
S2 Cu2 N3 C12 -131.8(4)
Cl2 Cu2 N3 C12 19.9(3)
N4 Cu2 N3 C15 -1.7(3)
S4 Cu2 N3 C15 164.4(3)
S2 Cu2 N3 C15 106.7(4)
Cl2 Cu2 N3 C15 -101.7(3)
N1 Cu1 N2 C3 -145.6(3)
S3 Cu1 N2 C3 106.1(5)
S1 Cu1 N2 C3 51.0(3)
Cl1 Cu1 N2 C3 -41.3(3)
N1 Cu1 N2 C4 94.5(3)
S3 Cu1 N2 C4 -13.8(7)
S1 Cu1 N2 C4 -68.9(3)
Cl1 Cu1 N2 C4 -161.3(3)
N1 Cu1 N2 C10 -25.9(3)
S3 Cu1 N2 C10 -134.2(4)
S1 Cu1 N2 C10 170.7(2)
Cl1 Cu1 N2 C10 78.3(2)
C18 C19 C20 N4 177.4(4)
C18 C19 C20 C15 -58.1(5)
C13 N4 C20 C19 -71.1(5)
C14 N4 C20 C19 48.3(5)
Cu2 N4 C20 C19 167.7(3)
C13 N4 C20 C15 164.4(4)
C14 N4 C20 C15 -76.1(5)
Cu2 N4 C20 C15 43.2(4)
C11 N3 C15 C16 -86.0(5)
C12 N3 C15 C16 34.8(5)
Cu2 N3 C15 C16 151.6(3)
C11 N3 C15 C20 148.7(4)
C12 N3 C15 C20 -90.6(4)
Cu2 N3 C15 C20 26.3(4)
C17 C16 C15 N3 175.7(4)
C17 C16 C15 C20 -58.0(5)
C19 C20 C15 N3 -175.0(4)
N4 C20 C15 N3 -47.8(5)
C19 C20 C15 C16 57.2(5)
N4 C20 C15 C16 -175.5(4)
C3 N2 C10 C5 167.0(4)
C4 N2 C10 C5 -70.6(4)
Cu1 N2 C10 C5 46.2(3)
C3 N2 C10 C9 -68.5(5)
C4 N2 C10 C9 53.9(5)
Cu1 N2 C10 C9 170.7(3)
C1 N1 C5 C10 147.9(4)
C2 N1 C5 C10 -92.9(4)
Cu1 N1 C5 C10 24.5(4)
C1 N1 C5 C6 -85.9(5)
C2 N1 C5 C6 33.4(6)
Cu1 N1 C5 C6 150.8(3)
N2 C10 C5 N1 -49.1(4)
C9 C10 C5 N1 -175.5(3)
N2 C10 C5 C6 -177.3(3)
C9 C10 C5 C6 56.3(5)
C20 C19 C18 C17 57.7(6)
C5 C10 C9 C8 -56.3(5)
N2 C10 C9 C8 179.5(4)
C6 C7 C8 C9 -58.2(6)
C10 C9 C8 C7 56.5(6)
C19 C18 C17 C16 -56.4(6)
C15 C16 C17 C18 58.0(6)
C8 C7 C6 C5 58.1(6)
N1 C5 C6 C7 175.6(4)
C10 C5 C6 C7 -57.3(5)
